data_7237285
loop_
_publ_author_name
'Borders, Bryan'
'Adinehnia, Morteza'
'Chilukuri, Bhaskar'
'Ruf, Michael'
'Hipps, K. W.'
'Mazur, Ursula'

_publ_section_title
;
 Tuning the optoelectronic characteristics of ionic organic crystalline
 assemblies
;
_journal_issue 15
_journal_name_full 'Journal of Materials Chemistry C'
_journal_page_first 4041
_journal_paper_doi 10.1039/C8TC00416A
_journal_volume 6
_journal_year 2018
_chemical_formula_moiety 'C44 H24 N4 Ni O12 S4, C44 H36 N4, 4.25(H2 O)'
_chemical_formula_sum 'C88 H79 N12 Ni O20.5 S4'
_chemical_formula_weight 1819.58
_chemical_name_systematic NiTSPP-TMPyP
_space_group_crystal_system monoclinic
_space_group_IT_number 14
_space_group_name_Hall '-P 2ybc'
_space_group_name_H-M_alt 'P 1 21/c 1'
_atom_sites_solution_hydrogens mixed
_atom_sites_solution_primary direct
_atom_sites_solution_secondary difmap
_audit_update_record
;
2018-01-26 deposited with the CCDC.
2018-03-01 downloaded from the CCDC.
;
_cell_angle_alpha 90
_cell_angle_beta 92.363(3)
_cell_angle_gamma 90
_cell_formula_units_Z 2
_cell_length_a 8.3287(5)
_cell_length_b 16.3760(10)
_cell_length_c 29.1881(19)
_cell_measurement_reflns_used 9992
_cell_measurement_temperature 100.(2)
_cell_measurement_theta_max 53.8744
_cell_measurement_theta_min 2.6395
_cell_volume 3977.6(4)
_computing_cell_refinement 'SAINT V8.38A (Bruker AXS Inc., 2017)'
_computing_data_reduction 'SAINT V8.38A (Bruker AXS Inc., 2017)'
_computing_molecular_graphics 'shelXle (C.B. Huebschle, rev 833)'
_computing_publication_material 'APEX3 v2017.3-0 (Bruker AXS Inc., 2017)'
_computing_structure_refinement 'SHELXL-2016/6 (Sheldrick, 2016)'
_computing_structure_solution 'XT, VERSION 2014/5'
_diffrn_ambient_temperature 100.(2)
_diffrn_detector_area_resol_mean 7.4074
_diffrn_measured_fraction_theta_full 0.992
_diffrn_measured_fraction_theta_max 0.992
_diffrn_measurement_device_type 'Bruker D8 VENTURE diffractometer'
_diffrn_measurement_method '\f and \w scans'
_diffrn_radiation_monochromator 'multilayer mirror '
_diffrn_radiation_type 'Ga K\a'
_diffrn_radiation_wavelength 1.34139
_diffrn_reflns_av_R_equivalents 0.0745
_diffrn_reflns_av_unetI/netI 0.0526
_diffrn_reflns_limit_h_max 8
_diffrn_reflns_limit_h_min -9
_diffrn_reflns_limit_k_max 19
_diffrn_reflns_limit_k_min -19
_diffrn_reflns_limit_l_max 34
_diffrn_reflns_limit_l_min -35
_diffrn_reflns_number 51811
_diffrn_reflns_theta_full 54.16
_diffrn_reflns_theta_max 54.16
_diffrn_reflns_theta_min 2.64
_diffrn_source 'liquid metal jet'
_diffrn_source_type 'Excillum MetalJet'
_exptl_absorpt_coefficient_mu 2.442
_exptl_absorpt_correction_T_max 0.75
_exptl_absorpt_correction_T_min 0.62
_exptl_absorpt_correction_type multi-scan
_exptl_absorpt_process_details
;
Krause, L.; Herbst-Irmer, R.; Sheldrick, G. M.; Stalke, D. (2015). J. Appl.
Cryst. 48, 3-10.
;
_exptl_crystal_colour red
_exptl_crystal_density_diffrn 1.519
_exptl_crystal_density_method 'not measured'
_exptl_crystal_description plate
_exptl_crystal_F_000 1894
_exptl_crystal_recrystallization_method 'Ionic self assembly from solution (ISA)'
_exptl_crystal_size_max 0.155
_exptl_crystal_size_mid 0.115
_exptl_crystal_size_min 0.001
_refine_diff_density_max 1.073
_refine_diff_density_min -0.558
_refine_ls_extinction_method none
_refine_ls_goodness_of_fit_ref 1.048
_refine_ls_hydrogen_treatment mixed
_refine_ls_matrix_type full
_refine_ls_number_parameters 656
_refine_ls_number_reflns 7289
_refine_ls_number_restraints 117
_refine_ls_restrained_S_all 1.049
_refine_ls_R_factor_all 0.0766
_refine_ls_R_factor_gt 0.0523
_refine_ls_shift/su_max 0.019
_refine_ls_shift/su_mean 0.000
_refine_ls_structure_factor_coef Fsqd
_refine_ls_weighting_details 'w=1/[\s^2^(Fo^2^)+(0.0813P)^2^+3.7501P] where P=(Fo^2^+2Fc^2^)/3'
_refine_ls_weighting_scheme calc
_refine_ls_wR_factor_gt 0.1400
_refine_ls_wR_factor_ref 0.1523
_reflns_number_gt 5549
_reflns_number_total 7289
_reflns_threshold_expression 'I > 2\s(I)'
_cod_data_source_file c8tc00416a2.cif
_cod_data_source_block NiTspp
_cod_depositor_comments
;
The following automatic conversions were performed:

data item '_exptl_absorpt_correction_type' value 'Multi-Scan' was
changed to 'multi-scan' in accordance with the
/home/saulius/struct/COD-crude-data/automatic-downloads/DataCite-retrospective/RSC/depositions/lib/dictionaries/cif_core.dic
dictionary named 'cif_core.dic' version 2.4.2 last updated on
2011-04-26.

Automatic conversion script
Id: cif_fix_values 6909 2019-04-08 15:41:33Z antanas 
;
_cod_original_formula_sum 'C88 H79 N12 Ni O20.50 S4'
_cod_database_code 7237285

loop_
_space_group_symop_operation_xyz
'x, y, z'
'-x, y+1/2, -z+1/2'
'-x, -y, -z'
'x, -y-1/2, z-1/2'

loop_
_atom_site_type_symbol
_atom_site_label
_atom_site_fract_x
_atom_site_fract_y
_atom_site_fract_z
_atom_site_U_iso_or_equiv
_atom_site_adp_type
_atom_site_calc_flag
_atom_site_refinement_flags_adp
_atom_site_refinement_flags_occupancy
_atom_site_refinement_flags_posn
_atom_site_occupancy
_atom_site_disorder_assembly
_atom_site_disorder_group
Ni Ni1 0.5 1.0 0 0.01806(17) Uani d . P S 1.0 . .
S S1_1 0.28510(12) 0.82065(6) 0.30125(3) 0.0399(3) Uani d . . D 1.0 . .
O O1_1 0.1220(3) 0.78979(19) 0.30155(9) 0.0431(8) Uani d U P D 0.940(4) A 1
O O2_1 0.4042(3) 0.75782(18) 0.31139(9) 0.0479(9) Uani d U P D 0.940(4) A 1
O O3_1 0.3170(4) 0.89219(19) 0.32986(9) 0.0540(9) Uani d U P D 0.940(4) A 1
O O1A_1 0.425(2) 0.8402(19) 0.3280(6) 0.058(10) Uani d U P D 0.060(4) A 2
O O2A_1 0.142(3) 0.866(2) 0.3141(7) 0.061(11) Uani d U P D 0.060(4) A 2
O O3A_1 0.253(5) 0.7337(9) 0.2975(7) 0.093(13) Uani d U P D 0.060(4) A 2
S S2 0.78315(11) 0.46319(5) -0.09223(3) 0.0330(2) Uani d . . . 1.0 . .
O O4 0.8369(4) 0.47518(14) -0.13846(9) 0.0450(7) Uani d . . . 1.0 . .
O O5 0.6402(3) 0.41355(13) -0.09013(9) 0.0413(6) Uani d . . . 1.0 . .
O O6 0.9127(3) 0.43631(13) -0.06098(9) 0.0398(6) Uani d . . . 1.0 . .
N N1 0.5919(3) 0.95003(14) -0.05406(8) 0.0211(5) Uani d . . . 1.0 . .
N N2 0.5109(3) 0.89451(14) 0.03191(8) 0.0197(5) Uani d . . . 1.0 . .
C C1 0.6314(4) 0.98738(17) -0.09461(10) 0.0209(6) Uani d . . . 1.0 . .
C C2 0.7115(4) 0.93165(18) -0.12354(10) 0.0248(7) Uani d . . . 1.0 . .
H H2 0.753511 0.943757 -0.152539 0.03 Uiso calc U . R 1.0 . .
C C3 0.7166(4) 0.85906(19) -0.10225(10) 0.0254(7) Uani d . . . 1.0 . .
H H3 0.762757 0.810162 -0.113271 0.03 Uiso calc U . R 1.0 . .
C C4 0.6393(4) 0.86938(17) -0.05980(10) 0.0215(6) Uani d . . . 1.0 . .
C C5 0.6188(4) 0.80617(17) -0.02856(10) 0.0216(7) Uani d . . . 1.0 . .
C C6 0.5631(4) 0.81984(17) 0.01500(10) 0.0218(7) Uani d . . . 1.0 . .
C C7 0.5529(4) 0.75748(18) 0.04933(10) 0.0243(7) Uani d . . . 1.0 . .
H H7 0.579502 0.701469 0.045892 0.029 Uiso calc U . R 1.0 . .
C C8 0.4988(4) 0.79284(18) 0.08711(10) 0.0239(7) Uani d . . . 1.0 . .
H H8 0.483116 0.76689 0.115686 0.029 Uiso calc U . R 1.0 . .
C C9 0.4691(4) 0.87726(17) 0.07641(10) 0.0208(6) Uani d . . . 1.0 . .
C C10 0.6567(4) 0.72079(17) -0.04319(10) 0.0224(7) Uani d . . . 1.0 . .
C C11 0.5854(4) 0.68844(18) -0.08364(10) 0.0228(7) Uani d . . . 1.0 . .
H H11 0.511423 0.720777 -0.101406 0.027 Uiso calc U . R 1.0 . .
C C12 0.6210(4) 0.61004(18) -0.09813(10) 0.0245(7) Uani d . . . 1.0 . .
H H12 0.571511 0.589023 -0.125563 0.029 Uiso calc U . R 1.0 . .
C C13 0.7295(4) 0.56228(18) -0.07240(11) 0.0255(7) Uani d . . . 1.0 . .
C C14 0.7996(4) 0.59246(19) -0.03186(11) 0.0276(7) Uani d . . . 1.0 . .
H H14 0.872167 0.559519 -0.013965 0.033 Uiso calc U . R 1.0 . .
C C15 0.7635(4) 0.67072(18) -0.01762(11) 0.0256(7) Uani d . . . 1.0 . .
H H15 0.812091 0.690968 0.010122 0.031 Uiso calc U . R 1.0 . .
C C16 0.4033(4) 0.93200(17) 0.10684(10) 0.0212(7) Uani d . . . 1.0 . .
C C17 0.3712(4) 0.90466(18) 0.15451(10) 0.0229(7) Uani d . . . 1.0 . .
C C18 0.2817(4) 0.83427(19) 0.16294(11) 0.0273(7) Uani d . . . 1.0 . .
H H18 0.238418 0.803566 0.137725 0.033 Uiso calc U . R 1.0 . .
C C19 0.2545(4) 0.8082(2) 0.20719(11) 0.0310(8) Uani d . . . 1.0 . .
H H19 0.194752 0.759896 0.212254 0.037 Uiso calc U . R 1.0 . .
C C20 0.3164(4) 0.8541(2) 0.24411(11) 0.0304(8) Uani d . . . 1.0 . .
C C21 0.4030(4) 0.9244(2) 0.23689(11) 0.0299(8) Uani d . . . 1.0 . .
H H21 0.442644 0.955987 0.262213 0.036 Uiso calc U . R 1.0 . .
C C22 0.4317(4) 0.94882(19) 0.19251(10) 0.0261(7) Uani d . . . 1.0 . .
H H22 0.493801 0.996514 0.187763 0.031 Uiso calc U . R 1.0 . .
N N3 -0.0933(3) 0.44744(15) 0.55729(9) 0.0230(6) Uani d . . . 1.0 . .
H H3A -0.051(9) 0.467(4) 0.536(3) 0.028 Uiso d U P . 0.5 . .
N N4 0.0086(3) 0.60960(16) 0.53562(8) 0.0225(6) Uani d . . . 1.0 . .
H H4 -0.003(8) 0.566(4) 0.524(2) 0.027 Uiso d U P . 0.5 . .
N N5 -0.1877(3) 0.62887(16) 0.74803(8) 0.0277(6) Uani d . . . 1.0 . .
N N6 0.2264(3) 0.93517(15) 0.43063(9) 0.0272(6) Uani d . . . 1.0 . .
C C23 -0.1413(4) 0.36739(17) 0.55975(10) 0.0231(7) Uani d . . . 1.0 . .
C C24 -0.2181(4) 0.35470(19) 0.60254(10) 0.0267(7) Uani d . . . 1.0 . .
H H24 -0.264776 0.305254 0.612593 0.032 Uiso calc U . R 1.0 . .
C C25 -0.2114(4) 0.42609(18) 0.62569(11) 0.0265(7) Uani d . . . 1.0 . .
H H25 -0.252035 0.436047 0.655107 0.032 Uiso calc U . R 1.0 . .
C C26 -0.1311(4) 0.48449(18) 0.59750(10) 0.0231(7) Uani d . . . 1.0 . .
C C27 -0.0985(4) 0.56665(18) 0.60926(10) 0.0225(7) Uani d . . . 1.0 . .
C C28 -0.0383(4) 0.62509(17) 0.57941(10) 0.0226(7) Uani d . . . 1.0 . .
C C29 -0.0126(4) 0.71062(18) 0.58936(10) 0.0232(7) Uani d . . . 1.0 . .
H H29 -0.03425 0.737548 0.617266 0.028 Uiso calc U . R 1.0 . .
C C30 0.0473(4) 0.74517(17) 0.55201(10) 0.0230(7) Uani d . . . 1.0 . .
H H30 0.074751 0.801083 0.548589 0.028 Uiso calc U . R 1.0 . .
C C31 0.0625(4) 0.68172(17) 0.51788(10) 0.0214(6) Uani d . . . 1.0 . .
C C32 0.1203(4) 0.69313(17) 0.47387(10) 0.0228(7) Uani d . . . 1.0 . .
C C33 -0.1274(4) 0.59069(17) 0.65741(10) 0.0216(7) Uani d . . . 1.0 . .
C C34 -0.0632(4) 0.5443(2) 0.69428(11) 0.0280(7) Uani d . . . 1.0 . .
H H34 0.003113 0.498537 0.688459 0.034 Uiso calc U . R 1.0 . .
C C35 -0.0952(4) 0.5644(2) 0.73857(11) 0.0304(8) Uani d . . . 1.0 . .
H H35 -0.051059 0.532122 0.763027 0.036 Uiso calc U . R 1.0 . .
C C36 -0.2478(4) 0.67607(19) 0.71364(11) 0.0272(7) Uani d . . . 1.0 . .
H H36 -0.311076 0.722345 0.720633 0.033 Uiso calc U . R 1.0 . .
C C37 -0.2194(4) 0.65868(18) 0.66875(10) 0.0237(7) Uani d . . . 1.0 . .
H H37 -0.262549 0.693127 0.645127 0.028 Uiso calc U . R 1.0 . .
C C38 -0.2276(4) 0.6468(2) 0.79590(11) 0.0356(8) Uani d . . . 1.0 . .
H H38A -0.337153 0.668469 0.796469 0.053 Uiso calc U . R 1.0 . .
H H38B -0.151866 0.687262 0.808867 0.053 Uiso calc U . R 1.0 . .
H H38C -0.220114 0.59653 0.814084 0.053 Uiso calc U . R 1.0 . .
C C39 0.1581(4) 0.77843(17) 0.45966(10) 0.0224(7) Uani d . . . 1.0 . .
C C40 0.2615(4) 0.82940(18) 0.48539(11) 0.0243(7) Uani d . . . 1.0 . .
H H40 0.309474 0.81059 0.513543 0.029 Uiso calc U . R 1.0 . .
C C41 0.2940(4) 0.90660(19) 0.47006(11) 0.0275(7) Uani d . . . 1.0 . .
H H41 0.36553 0.940526 0.487657 0.033 Uiso calc U . R 1.0 . .
C C42 0.1233(4) 0.88911(19) 0.40570(11) 0.0279(7) Uani d . . . 1.0 . .
H H42 0.073842 0.910454 0.378335 0.033 Uiso calc U . R 1.0 . .
C C43 0.0882(4) 0.81100(18) 0.41939(11) 0.0264(7) Uani d . . . 1.0 . .
H H43 0.015334 0.778748 0.401192 0.032 Uiso calc U . R 1.0 . .
C C44 0.2686(5) 1.0177(2) 0.41348(13) 0.0367(9) Uani d . . . 1.0 . .
H H44A 0.288808 1.01456 0.380684 0.055 Uiso calc U . R 1.0 . .
H H44B 0.365393 1.037474 0.430207 0.055 Uiso calc U . R 1.0 . .
H H44C 0.179473 1.055392 0.418252 0.055 Uiso calc U . R 1.0 . .
O O7 0.359(5) 0.6106(18) 0.2593(13) 0.068(9) Uani d U P D 0.1 B 1
H H7A 0.26(2) 0.60(2) 0.243(11) 0.102 Uiso d U P D 0.1 C 1
H H7B 0.34(4) 0.655(14) 0.280(9) 0.102 Uiso d U P D 0.1 D 1
O O7A 0.3084(14) 0.5634(8) 0.2335(4) 0.073(3) Uani d U P D 0.3 E 2
H H7C 0.32(2) 0.5053(18) 0.236(6) 0.109 Uiso d U P D 0.3 F 2
H H7D 0.370(18) 0.578(8) 0.208(4) 0.091 Uiso d U P D 0.3 G 2
O O8 0.5796(5) 0.6499(2) 0.25833(12) 0.0581(9) Uani d . P D 0.85 . .
H H8A 0.686(2) 0.652(4) 0.2727(16) 0.087 Uiso d U P D 0.85 . .
H H8B 0.513(5) 0.671(4) 0.2820(13) 0.087 Uiso d U P D 0.85 . .
O O9 0.5970(4) 0.64463(18) 0.16334(11) 0.0589(8) Uani d . . D 1.0 . .
H H9A 0.4826(18) 0.638(3) 0.1672(19) 0.088 Uiso d U . D 1.0 . .
H H9B 0.644(7) 0.616(12) 0.189(4) 0.55(15) Uiso d . . D 1.0 . .
O O10 0.9407(4) 0.63955(18) 0.17811(11) 0.0626(9) Uani d . . D 1.0 . .
H H10A 0.854(3) 0.600(2) 0.1771(19) 0.094 Uiso d U . D 1.0 . .
H H10B 1.034(3) 0.607(2) 0.1721(19) 0.094 Uiso d U . D 1.0 . .
O O11 0.9253(5) 0.6445(2) 0.27532(11) 0.0747(10) Uani d . . D 1.0 . .
H H11A 1.0411(19) 0.653(4) 0.2724(17) 0.112 Uiso d U . D 1.0 . .
H H11B 0.893(6) 0.631(4) 0.2440(8) 0.112 Uiso d U . D 1.0 . .

loop_
_atom_site_aniso_label
_atom_site_aniso_U_11
_atom_site_aniso_U_22
_atom_site_aniso_U_33
_atom_site_aniso_U_12
_atom_site_aniso_U_13
_atom_site_aniso_U_23
Ni1 0.0266(4) 0.0129(3) 0.0149(3) -0.0007(2) 0.0033(2) 0.0005(2)
S1_1 0.0425(6) 0.0549(6) 0.0229(4) 0.0054(4) 0.0083(4) 0.0085(4)
O1_1 0.0319(16) 0.070(2) 0.0282(14) -0.0007(14) 0.0055(11) 0.0146(13)
O2_1 0.0424(18) 0.067(2) 0.0348(15) 0.0156(14) 0.0079(12) 0.0233(14)
O3_1 0.071(2) 0.067(2) 0.0249(14) -0.0047(17) 0.0100(14) -0.0069(13)
O1A_1 0.09(2) 0.054(18) 0.028(16) 0.054(16) -0.010(15) 0.007(14)
O2A_1 0.039(18) 0.11(2) 0.037(17) 0.012(17) 0.008(15) 0.010(17)
O3A_1 0.11(2) 0.11(2) 0.053(19) -0.026(19) -0.011(18) -0.026(18)
S2 0.0456(6) 0.0149(4) 0.0395(5) 0.0030(3) 0.0142(4) 0.0018(3)
O4 0.070(2) 0.0236(12) 0.0433(15) 0.0072(12) 0.0220(13) -0.0022(11)
O5 0.0432(16) 0.0207(12) 0.0605(17) -0.0006(11) 0.0094(13) 0.0006(11)
O6 0.0418(15) 0.0217(12) 0.0569(16) 0.0073(11) 0.0128(12) 0.0039(11)
N1 0.0260(14) 0.0169(12) 0.0207(12) -0.0009(10) 0.0046(10) 0.0009(10)
N2 0.0255(14) 0.0154(12) 0.0185(12) -0.0017(10) 0.0030(10) -0.0014(9)
C1 0.0278(17) 0.0196(14) 0.0156(14) -0.0013(12) 0.0040(12) 0.0015(11)
C2 0.0292(18) 0.0245(16) 0.0211(15) 0.0015(13) 0.0066(13) 0.0013(12)
C3 0.0313(19) 0.0220(16) 0.0233(16) 0.0028(13) 0.0055(13) -0.0002(12)
C4 0.0264(17) 0.0174(14) 0.0209(14) 0.0011(12) 0.0031(13) -0.0011(12)
C5 0.0256(17) 0.0176(14) 0.0216(15) 0.0000(12) 0.0015(12) -0.0008(12)
C6 0.0284(17) 0.0159(14) 0.0211(14) -0.0028(12) 0.0010(13) -0.0003(11)
C7 0.0325(19) 0.0164(14) 0.0239(16) -0.0001(13) 0.0003(13) 0.0019(12)
C8 0.0330(19) 0.0204(15) 0.0183(14) -0.0022(13) 0.0011(13) 0.0033(12)
C9 0.0256(17) 0.0176(14) 0.0190(14) -0.0028(12) 0.0004(12) 0.0024(11)
C10 0.0275(18) 0.0178(15) 0.0226(15) -0.0008(13) 0.0080(13) 0.0011(12)
C11 0.0264(18) 0.0201(15) 0.0223(15) 0.0027(13) 0.0076(13) 0.0028(12)
C12 0.0330(19) 0.0204(15) 0.0210(15) -0.0021(13) 0.0102(13) 0.0003(12)
C13 0.0304(19) 0.0152(15) 0.0320(17) 0.0002(13) 0.0154(14) 0.0028(12)
C14 0.0302(19) 0.0216(16) 0.0316(17) 0.0030(13) 0.0075(14) 0.0064(13)
C15 0.0293(19) 0.0222(15) 0.0255(16) -0.0001(13) 0.0050(13) 0.0021(12)
C16 0.0262(17) 0.0188(14) 0.0187(14) -0.0018(12) 0.0015(12) -0.0005(11)
C17 0.0289(18) 0.0212(15) 0.0191(15) 0.0059(13) 0.0063(13) 0.0049(12)
C18 0.0327(19) 0.0244(16) 0.0249(16) -0.0009(14) 0.0029(14) 0.0021(13)
C19 0.037(2) 0.0299(17) 0.0268(17) 0.0043(15) 0.0093(15) 0.0096(14)
C20 0.032(2) 0.0381(19) 0.0217(16) 0.0123(15) 0.0084(14) 0.0040(14)
C21 0.032(2) 0.0346(18) 0.0228(16) 0.0089(15) 0.0029(14) -0.0036(14)
C22 0.0303(19) 0.0251(16) 0.0231(15) 0.0028(13) 0.0031(13) -0.0005(12)
N3 0.0311(16) 0.0178(13) 0.0204(13) -0.0002(11) 0.0060(11) 0.0016(10)
N4 0.0315(16) 0.0169(13) 0.0194(13) -0.0017(11) 0.0053(11) 0.0016(10)
N5 0.0310(16) 0.0316(15) 0.0210(13) -0.0070(12) 0.0053(11) -0.0020(11)
N6 0.0347(17) 0.0163(13) 0.0318(15) 0.0011(11) 0.0161(12) 0.0037(11)
C23 0.0300(18) 0.0168(14) 0.0227(15) 0.0019(13) 0.0054(13) 0.0016(12)
C24 0.037(2) 0.0192(15) 0.0248(16) -0.0028(13) 0.0076(14) 0.0034(12)
C25 0.037(2) 0.0201(15) 0.0237(16) -0.0023(14) 0.0124(14) 0.0003(12)
C26 0.0308(18) 0.0191(14) 0.0196(15) 0.0007(13) 0.0055(13) 0.0018(12)
C27 0.0267(18) 0.0209(15) 0.0200(15) -0.0002(13) 0.0043(13) 0.0005(12)
C28 0.0298(18) 0.0184(15) 0.0197(14) 0.0006(13) 0.0026(13) 0.0014(12)
C29 0.0322(19) 0.0191(15) 0.0186(14) 0.0008(13) 0.0036(13) -0.0018(11)
C30 0.0312(18) 0.0149(14) 0.0230(15) -0.0017(12) 0.0028(13) 0.0021(11)
C31 0.0283(17) 0.0157(14) 0.0206(14) 0.0002(12) 0.0042(13) 0.0003(11)
C32 0.0289(18) 0.0175(14) 0.0221(15) -0.0005(13) 0.0038(13) 0.0018(12)
C33 0.0267(18) 0.0182(14) 0.0203(15) -0.0048(12) 0.0066(13) 0.0013(12)
C34 0.0325(19) 0.0258(16) 0.0259(16) 0.0021(14) 0.0051(14) 0.0015(13)
C35 0.036(2) 0.0336(18) 0.0214(16) -0.0004(15) 0.0030(14) 0.0032(13)
C36 0.0293(19) 0.0245(16) 0.0279(17) -0.0043(14) 0.0043(14) -0.0038(13)
C37 0.0297(18) 0.0207(15) 0.0209(15) -0.0028(13) 0.0039(13) -0.0002(12)
C38 0.038(2) 0.050(2) 0.0197(16) -0.0043(17) 0.0073(14) -0.0023(15)
C39 0.0291(18) 0.0168(15) 0.0222(15) 0.0021(13) 0.0112(13) -0.0006(12)
C40 0.0265(18) 0.0213(15) 0.0259(16) 0.0024(13) 0.0086(13) -0.0012(12)
C41 0.0290(19) 0.0217(16) 0.0328(18) 0.0006(13) 0.0115(14) -0.0028(13)
C42 0.036(2) 0.0231(16) 0.0250(16) 0.0053(14) 0.0100(14) 0.0038(13)
C43 0.0331(19) 0.0217(15) 0.0249(16) -0.0009(14) 0.0085(14) 0.0028(12)
C44 0.045(2) 0.0188(16) 0.048(2) -0.0004(15) 0.0157(18) 0.0096(15)
O7 0.100(18) 0.029(12) 0.074(16) -0.005(13) 0.005(14) 0.020(12)
O7A 0.055(7) 0.079(8) 0.084(8) -0.011(6) -0.012(6) 0.039(7)
O8 0.078(3) 0.055(2) 0.0418(19) 0.015(2) 0.0181(17) 0.0052(16)
O9 0.074(2) 0.0440(16) 0.0589(19) 0.0079(16) 0.0006(17) 0.0008(14)
O10 0.082(2) 0.0479(17) 0.0592(19) 0.0099(16) 0.0184(18) -0.0140(15)
O11 0.112(3) 0.0524(19) 0.059(2) 0.016(2) -0.0017(19) 0.0093(16)

loop_
_atom_type_symbol
_atom_type_description
_atom_type_scat_dispersion_real
_atom_type_scat_dispersion_imag
_atom_type_scat_source
C C 0.0137 0.0067 'International Tables Vol C Tables 4.2.6.8 and 6.1.1.4'
H H 0.0000 0.0000 'International Tables Vol C Tables 4.2.6.8 and 6.1.1.4'
N N 0.0241 0.0134 'International Tables Vol C Tables 4.2.6.8 and 6.1.1.4'
Ni Ni -1.3357 3.2904 'International Tables Vol C Tables 4.2.6.8 and 6.1.1.4'
S S 0.2925 0.4295 'International Tables Vol C Tables 4.2.6.8 and 6.1.1.4'
O O 0.0389 0.0241 'International Tables Vol C Tables 4.2.6.8 and 6.1.1.4'

loop_
_geom_angle_atom_site_label_1
_geom_angle_atom_site_label_2
_geom_angle_atom_site_label_3
_geom_angle_site_symmetry_1
_geom_angle_site_symmetry_3
_geom_angle
N1 Ni1 N1 . 3_675 180.0
N1 Ni1 N2 . 3_675 89.86(10)
N1 Ni1 N2 3_675 3_675 90.15(10)
N1 Ni1 N2 . . 90.14(10)
N1 Ni1 N2 3_675 . 89.85(10)
N2 Ni1 N2 3_675 . 180.00(19)
O1_1 S1_1 O2_1 . . 112.60(18)
O1A_1 S1_1 O3A_1 . . 114.0(11)
O1_1 S1_1 O3_1 . . 115.21(18)
O2_1 S1_1 O3_1 . . 110.25(19)
O1A_1 S1_1 O2A_1 . . 113.9(11)
O3A_1 S1_1 O2A_1 . . 111.5(11)
O1A_1 S1_1 C20 . . 107.3(8)
O1_1 S1_1 C20 . . 106.59(16)
O2_1 S1_1 C20 . . 106.46(16)
O3A_1 S1_1 C20 . . 105.3(8)
O3_1 S1_1 C20 . . 104.99(17)
O2A_1 S1_1 C20 . . 103.7(8)
O5 S2 O6 . . 113.25(15)
O5 S2 O4 . . 113.67(16)
O6 S2 O4 . . 112.05(17)
O5 S2 C13 . . 106.24(15)
O6 S2 C13 . . 105.14(15)
O4 S2 C13 . . 105.61(14)
C1 N1 C4 . . 103.8(2)
C1 N1 Ni1 . . 128.19(19)
C4 N1 Ni1 . . 128.0(2)
C9 N2 C6 . . 104.3(2)
C9 N2 Ni1 . . 127.93(19)
C6 N2 Ni1 . . 127.8(2)
N1 C1 C16 . 3_675 125.7(3)
N1 C1 C2 . . 110.9(2)
C16 C1 C2 3_675 . 123.4(3)
C3 C2 C1 . . 107.4(3)
C3 C2 H2 . . 126.3
C1 C2 H2 . . 126.3
C2 C3 C4 . . 106.9(3)
C2 C3 H3 . . 126.6
C4 C3 H3 . . 126.6
N1 C4 C5 . . 125.7(3)
N1 C4 C3 . . 110.9(3)
C5 C4 C3 . . 123.4(3)
C6 C5 C4 . . 122.2(3)
C6 C5 C10 . . 119.5(3)
C4 C5 C10 . . 118.2(3)
C5 C6 N2 . . 125.9(3)
C5 C6 C7 . . 123.8(3)
N2 C6 C7 . . 110.4(3)
C8 C7 C6 . . 107.4(3)
C8 C7 H7 . . 126.3
C6 C7 H7 . . 126.3
C7 C8 C9 . . 107.3(3)
C7 C8 H8 . . 126.3
C9 C8 H8 . . 126.3
N2 C9 C16 . . 126.0(3)
N2 C9 C8 . . 110.6(3)
C16 C9 C8 . . 123.4(3)
C15 C10 C11 . . 117.7(3)
C15 C10 C5 . . 122.0(3)
C11 C10 C5 . . 120.3(3)
C12 C11 C10 . . 121.1(3)
C12 C11 H11 . . 119.4
C10 C11 H11 . . 119.4
C11 C12 C13 . . 119.9(3)
C11 C12 H12 . . 120.1
C13 C12 H12 . . 120.1
C14 C13 C12 . . 120.1(3)
C14 C13 S2 . . 119.8(2)
C12 C13 S2 . . 120.1(2)
C15 C14 C13 . . 119.7(3)
C15 C14 H14 . . 120.1
C13 C14 H14 . . 120.1
C14 C15 C10 . . 121.5(3)
C14 C15 H15 . . 119.2
C10 C15 H15 . . 119.2
C9 C16 C1 . 3_675 122.0(3)
C9 C16 C17 . . 119.4(3)
C1 C16 C17 3_675 . 118.6(3)
C22 C17 C18 . . 117.6(3)
C22 C17 C16 . . 120.7(3)
C18 C17 C16 . . 121.8(3)
C19 C18 C17 . . 121.7(3)
C19 C18 H18 . . 119.2
C17 C18 H18 . . 119.2
C18 C19 C20 . . 119.0(3)
C18 C19 H19 . . 120.5
C20 C19 H19 . . 120.5
C21 C20 C19 . . 120.7(3)
C21 C20 S1_1 . . 119.8(3)
C19 C20 S1_1 . . 119.6(3)
C20 C21 C22 . . 119.7(3)
C20 C21 H21 . . 120.2
C22 C21 H21 . . 120.2
C21 C22 C17 . . 121.4(3)
C21 C22 H22 . . 119.3
C17 C22 H22 . . 119.3
C26 N3 C23 . . 107.5(3)
C26 N3 H3A . . 127.(5)
C23 N3 H3A . . 125.(5)
C31 N4 C28 . . 107.6(2)
C31 N4 H4 . . 130.(5)
C28 N4 H4 . . 123.(5)
C35 N5 C36 . . 119.8(3)
C35 N5 C38 . . 120.2(3)
C36 N5 C38 . . 120.0(3)
C42 N6 C41 . . 120.4(3)
C42 N6 C44 . . 119.0(3)
C41 N6 C44 . . 120.5(3)
N3 C23 C32 . 3_566 126.1(3)
N3 C23 C24 . . 108.9(3)
C32 C23 C24 3_566 . 125.0(3)
C25 C24 C23 . . 107.3(3)
C25 C24 H24 . . 126.3
C23 C24 H24 . . 126.3
C24 C25 C26 . . 107.4(3)
C24 C25 H25 . . 126.3
C26 C25 H25 . . 126.3
N3 C26 C27 . . 125.6(3)
N3 C26 C25 . . 108.8(3)
C27 C26 C25 . . 125.6(3)
C28 C27 C26 . . 124.8(3)
C28 C27 C33 . . 118.8(3)
C26 C27 C33 . . 116.4(3)
N4 C28 C27 . . 125.1(3)
N4 C28 C29 . . 108.7(3)
C27 C28 C29 . . 126.3(3)
C30 C29 C28 . . 107.6(3)
C30 C29 H29 . . 126.2
C28 C29 H29 . . 126.2
C29 C30 C31 . . 107.6(3)
C29 C30 H30 . . 126.2
C31 C30 H30 . . 126.2
N4 C31 C32 . . 126.2(3)
N4 C31 C30 . . 108.6(3)
C32 C31 C30 . . 125.3(3)
C31 C32 C23 . 3_566 126.9(3)
C31 C32 C39 . . 117.6(3)
C23 C32 C39 3_566 . 115.5(3)
C37 C33 C34 . . 116.4(3)
C37 C33 C27 . . 123.0(3)
C34 C33 C27 . . 120.6(3)
C35 C34 C33 . . 120.6(3)
C35 C34 H34 . . 119.7
C33 C34 H34 . . 119.7
N5 C35 C34 . . 121.2(3)
N5 C35 H35 . . 119.4
C34 C35 H35 . . 119.4
N5 C36 C37 . . 121.3(3)
N5 C36 H36 . . 119.3
C37 C36 H36 . . 119.3
C36 C37 C33 . . 120.6(3)
C36 C37 H37 . . 119.7
C33 C37 H37 . . 119.7
N5 C38 H38A . . 109.5
N5 C38 H38B . . 109.5
H38A C38 H38B . . 109.5
N5 C38 H38C . . 109.5
H38A C38 H38C . . 109.5
H38B C38 H38C . . 109.5
C43 C39 C40 . . 116.8(3)
C43 C39 C32 . . 120.4(3)
C40 C39 C32 . . 122.8(3)
C41 C40 C39 . . 120.1(3)
C41 C40 H40 . . 120.0
C39 C40 H40 . . 120.0
N6 C41 C40 . . 121.3(3)
N6 C41 H41 . . 119.4
C40 C41 H41 . . 119.4
N6 C42 C43 . . 120.4(3)
N6 C42 H42 . . 119.8
C43 C42 H42 . . 119.8
C42 C43 C39 . . 120.9(3)
C42 C43 H43 . . 119.5
C39 C43 H43 . . 119.5
N6 C44 H44A . . 109.5
N6 C44 H44B . . 109.5
H44A C44 H44B . . 109.5
N6 C44 H44C . . 109.5
H44A C44 H44C . . 109.5
H44B C44 H44C . . 109.5
H7A O7 H7B . . 104.4(16)
H7C O7A H7D . . 104.3(15)
H8A O8 H8B . . 102.8(14)
H9A O9 H9B . . 103.0(15)
H10A O10 H10B . . 103.5(14)
H11A O11 H11B . . 101.1(14)

loop_
_geom_bond_atom_site_label_1
_geom_bond_atom_site_label_2
_geom_bond_site_symmetry_2
_geom_bond_distance
Ni1 N1 . 1.961(2)
Ni1 N1 3_675 1.961(2)
Ni1 N2 3_675 1.963(2)
Ni1 N2 . 1.963(2)
S1_1 O1A_1 . 1.415(13)
S1_1 O1_1 . 1.450(3)
S1_1 O2_1 . 1.451(3)
S1_1 O3A_1 . 1.452(13)
S1_1 O3_1 . 1.457(3)
S1_1 O2A_1 . 1.462(13)
S1_1 C20 . 1.785(3)
S2 O5 . 1.445(3)
S2 O6 . 1.452(3)
S2 O4 . 1.452(3)
S2 C13 . 1.786(3)
N1 C1 . 1.384(4)
N1 C4 . 1.391(4)
N2 C9 . 1.388(4)
N2 C6 . 1.395(4)
C1 C16 3_675 1.395(4)
C1 C2 . 1.427(4)
C2 C3 . 1.341(4)
C2 H2 . 0.95
C3 C4 . 1.430(4)
C3 H3 . 0.95
C4 C5 . 1.395(4)
C5 C6 . 1.389(4)
C5 C10 . 1.499(4)
C6 C7 . 1.436(4)
C7 C8 . 1.340(4)
C7 H7 . 0.95
C8 C9 . 1.437(4)
C8 H8 . 0.95
C9 C16 . 1.390(4)
C10 C15 . 1.402(4)
C10 C11 . 1.403(4)
C11 C12 . 1.388(4)
C11 H11 . 0.95
C12 C13 . 1.391(4)
C12 H12 . 0.95
C13 C14 . 1.389(5)
C14 C15 . 1.384(4)
C14 H14 . 0.95
C15 H15 . 0.95
C16 C17 . 1.496(4)
C17 C22 . 1.400(4)
C17 C18 . 1.400(4)
C18 C19 . 1.387(4)
C18 H18 . 0.95
C19 C20 . 1.395(5)
C19 H19 . 0.95
C20 C21 . 1.380(5)
C21 C22 . 1.386(4)
C21 H21 . 0.95
C22 H22 . 0.95
N3 C26 . 1.369(4)
N3 C23 . 1.373(4)
N3 H3A . 0.79(8)
N4 C31 . 1.373(4)
N4 C28 . 1.376(4)
N4 H4 . 0.80(7)
N5 C35 . 1.343(4)
N5 C36 . 1.347(4)
N5 C38 . 1.479(4)
N6 C42 . 1.336(4)
N6 C41 . 1.344(4)
N6 C44 . 1.488(4)
C23 C32 3_566 1.411(4)
C23 C24 . 1.441(4)
C24 C25 . 1.350(4)
C24 H24 . 0.95
C25 C26 . 1.444(4)
C25 H25 . 0.95
C26 C27 . 1.412(4)
C27 C28 . 1.401(4)
C27 C33 . 1.489(4)
C28 C29 . 1.445(4)
C29 C30 . 1.343(4)
C29 H29 . 0.95
C30 C31 . 1.449(4)
C30 H30 . 0.95
C31 C32 . 1.403(4)
C32 C39 . 1.494(4)
C33 C37 . 1.399(4)
C33 C34 . 1.405(4)
C34 C35 . 1.371(4)
C34 H34 . 0.95
C35 H35 . 0.95
C36 C37 . 1.371(4)
C36 H36 . 0.95
C37 H37 . 0.95
C38 H38A . 0.98
C38 H38B . 0.98
C38 H38C . 0.98
C39 C43 . 1.396(4)
C39 C40 . 1.396(4)
C40 C41 . 1.372(4)
C40 H40 . 0.95
C41 H41 . 0.95
C42 C43 . 1.375(4)
C42 H42 . 0.95
C43 H43 . 0.95
C44 H44A . 0.98
C44 H44B . 0.98
C44 H44C . 0.98
O7 H7A . 0.958(11)
O7 H7B . 0.959(11)
O7A H7C . 0.958(10)
O7A H7D . 0.959(11)
O8 H8A . 0.969(10)
O8 H8B . 0.964(10)
O9 H9A . 0.970(10)
O9 H9B . 0.963(10)
O10 H10A . 0.967(10)
O10 H10B . 0.963(10)
O11 H11A . 0.983(10)
O11 H11B . 0.968(10)

loop_
_geom_torsion_atom_site_label_1
_geom_torsion_atom_site_label_2
_geom_torsion_atom_site_label_3
_geom_torsion_atom_site_label_4
_geom_torsion_site_symmetry_1
_geom_torsion_site_symmetry_4
_geom_torsion
C4 N1 C1 C16 . 3_675 175.2(3)
Ni1 N1 C1 C16 . 3_675 -7.4(4)
C4 N1 C1 C2 . . -3.8(3)
Ni1 N1 C1 C2 . . 173.6(2)
N1 C1 C2 C3 . . 2.4(4)
C16 C1 C2 C3 3_675 . -176.5(3)
C1 C2 C3 C4 . . 0.0(3)
C1 N1 C4 C5 . . -177.5(3)
Ni1 N1 C4 C5 . . 5.1(4)
C1 N1 C4 C3 . . 3.8(3)
Ni1 N1 C4 C3 . . -173.6(2)
C2 C3 C4 N1 . . -2.4(4)
C2 C3 C4 C5 . . 178.8(3)
N1 C4 C5 C6 . . -7.5(5)
C3 C4 C5 C6 . . 171.1(3)
N1 C4 C5 C10 . . 171.7(3)
C3 C4 C5 C10 . . -9.7(4)
C4 C5 C6 N2 . . 4.7(5)
C10 C5 C6 N2 . . -174.5(3)
C4 C5 C6 C7 . . -174.8(3)
C10 C5 C6 C7 . . 6.0(5)
C9 N2 C6 C5 . . -179.6(3)
Ni1 N2 C6 C5 . . 0.2(4)
C9 N2 C6 C7 . . 0.0(3)
Ni1 N2 C6 C7 . . 179.8(2)
C5 C6 C7 C8 . . 178.3(3)
N2 C6 C7 C8 . . -1.3(4)
C6 C7 C8 C9 . . 2.0(3)
C6 N2 C9 C16 . . -177.1(3)
Ni1 N2 C9 C16 . . 3.1(4)
C6 N2 C9 C8 . . 1.3(3)
Ni1 N2 C9 C8 . . -178.5(2)
C7 C8 C9 N2 . . -2.2(3)
C7 C8 C9 C16 . . 176.3(3)
C6 C5 C10 C15 . . -54.7(4)
C4 C5 C10 C15 . . 126.0(3)
C6 C5 C10 C11 . . 125.5(3)
C4 C5 C10 C11 . . -53.7(4)
C15 C10 C11 C12 . . -0.9(5)
C5 C10 C11 C12 . . 178.9(3)
C10 C11 C12 C13 . . -0.1(5)
C11 C12 C13 C14 . . 1.2(5)
C11 C12 C13 S2 . . -177.0(2)
O5 S2 C13 C14 . . 114.3(3)
O6 S2 C13 C14 . . -6.0(3)
O4 S2 C13 C14 . . -124.6(3)
O5 S2 C13 C12 . . -67.4(3)
O6 S2 C13 C12 . . 172.2(3)
O4 S2 C13 C12 . . 53.6(3)
C12 C13 C14 C15 . . -1.2(5)
S2 C13 C14 C15 . . 177.1(3)
C13 C14 C15 C10 . . 0.1(5)
C11 C10 C15 C14 . . 0.9(5)
C5 C10 C15 C14 . . -178.9(3)
N2 C9 C16 C1 . 3_675 1.4(5)
C8 C9 C16 C1 . 3_675 -176.8(3)
N2 C9 C16 C17 . . -177.4(3)
C8 C9 C16 C17 . . 4.4(4)
C9 C16 C17 C22 . . 126.9(3)
C1 C16 C17 C22 3_675 . -51.9(4)
C9 C16 C17 C18 . . -52.5(4)
C1 C16 C17 C18 3_675 . 128.6(3)
C22 C17 C18 C19 . . -0.6(5)
C16 C17 C18 C19 . . 178.8(3)
C17 C18 C19 C20 . . 0.9(5)
C18 C19 C20 C21 . . 0.2(5)
C18 C19 C20 S1_1 . . -179.1(3)
O1A_1 S1_1 C20 C21 . . -35.2(14)
O1_1 S1_1 C20 C21 . . 140.9(3)
O2_1 S1_1 C20 C21 . . -98.7(3)
O3A_1 S1_1 C20 C21 . . -157.1(16)
O3_1 S1_1 C20 C21 . . 18.3(3)
O2A_1 S1_1 C20 C21 . . 85.7(16)
O1A_1 S1_1 C20 C19 . . 144.0(14)
O1_1 S1_1 C20 C19 . . -39.8(3)
O2_1 S1_1 C20 C19 . . 80.6(3)
O3A_1 S1_1 C20 C19 . . 22.2(17)
O3_1 S1_1 C20 C19 . . -162.5(3)
O2A_1 S1_1 C20 C19 . . -95.0(16)
C19 C20 C21 C22 . . -1.4(5)
S1_1 C20 C21 C22 . . 177.8(2)
C20 C21 C22 C17 . . 1.6(5)
C18 C17 C22 C21 . . -0.6(5)
C16 C17 C22 C21 . . 179.9(3)
C26 N3 C23 C32 . 3_566 -177.9(3)
C26 N3 C23 C24 . . 2.4(3)
N3 C23 C24 C25 . . -1.7(4)
C32 C23 C24 C25 3_566 . 178.6(3)
C23 C24 C25 C26 . . 0.3(4)
C23 N3 C26 C27 . . 178.5(3)
C23 N3 C26 C25 . . -2.2(3)
C24 C25 C26 N3 . . 1.1(4)
C24 C25 C26 C27 . . -179.5(3)
N3 C26 C27 C28 . . 7.4(5)
C25 C26 C27 C28 . . -171.8(3)
N3 C26 C27 C33 . . -171.0(3)
C25 C26 C27 C33 . . 9.7(5)
C31 N4 C28 C27 . . -179.0(3)
C31 N4 C28 C29 . . 0.1(3)
C26 C27 C28 N4 . . -5.1(5)
C33 C27 C28 N4 . . 173.4(3)
C26 C27 C28 C29 . . 176.0(3)
C33 C27 C28 C29 . . -5.5(5)
N4 C28 C29 C30 . . 0.4(3)
C27 C28 C29 C30 . . 179.5(3)
C28 C29 C30 C31 . . -0.7(3)
C28 N4 C31 C32 . . -179.5(3)
C28 N4 C31 C30 . . -0.5(3)
C29 C30 C31 N4 . . 0.8(4)
C29 C30 C31 C32 . . 179.8(3)
N4 C31 C32 C23 . 3_566 -3.2(5)
C30 C31 C32 C23 . 3_566 178.0(3)
N4 C31 C32 C39 . . 174.1(3)
C30 C31 C32 C39 . . -4.7(5)
C28 C27 C33 C37 . . 52.5(4)
C26 C27 C33 C37 . . -128.9(3)
C28 C27 C33 C34 . . -128.2(3)
C26 C27 C33 C34 . . 50.4(4)
C37 C33 C34 C35 . . 2.1(5)
C27 C33 C34 C35 . . -177.3(3)
C36 N5 C35 C34 . . -1.5(5)
C38 N5 C35 C34 . . 176.8(3)
C33 C34 C35 N5 . . -0.3(5)
C35 N5 C36 C37 . . 1.5(5)
C38 N5 C36 C37 . . -176.8(3)
N5 C36 C37 C33 . . 0.4(5)
C34 C33 C37 C36 . . -2.1(4)
C27 C33 C37 C36 . . 177.3(3)
C31 C32 C39 C43 . . -125.2(3)
C23 C32 C39 C43 3_566 . 52.3(4)
C31 C32 C39 C40 . . 54.2(4)
C23 C32 C39 C40 3_566 . -128.3(3)
C43 C39 C40 C41 . . -1.9(5)
C32 C39 C40 C41 . . 178.7(3)
C42 N6 C41 C40 . . 1.2(5)
C44 N6 C41 C40 . . -177.3(3)
C39 C40 C41 N6 . . 0.8(5)
C41 N6 C42 C43 . . -1.8(5)
C44 N6 C42 C43 . . 176.6(3)
N6 C42 C43 C39 . . 0.6(5)
C40 C39 C43 C42 . . 1.3(5)
C32 C39 C43 C42 . . -179.3(3)
